data_7241333
loop_
_publ_author_name
'Wang, Guo-Ming'
'Wei, Wu-Ji'
'Zhang, Qian'
'Li, Qi'
'Chen, Yao-Yao'
'Gao, Pei'
'Li, Wei'
'Hu, Ji-Xiang'

_publ_section_title
;
 Triple responsive room temperature luminescence, photochromism and
 photomagnetism in a Dy(III)-based linear chain complex
;
_journal_name_full CrystEngComm
_journal_paper_doi 10.1039/D0CE01268H
_journal_year 2020
_chemical_formula_sum 'C50 H64 Dy2 N6 O32 P8'
_chemical_formula_weight 1833.83
_space_group_crystal_system triclinic
_space_group_IT_number 2
_space_group_name_Hall '-P 1'
_space_group_name_H-M_alt 'P -1'
_atom_sites_solution_hydrogens mixed
_audit_creation_method SHELXL-2016/6
_audit_update_record
;
2020-08-23 deposited with the CCDC.	2020-09-30 downloaded from the CCDC.
;
_cell_angle_alpha 96.169(4)
_cell_angle_beta 96.545(4)
_cell_angle_gamma 105.325(5)
_cell_formula_units_Z 2
_cell_length_a 10.3969(6)
_cell_length_b 18.2975(9)
_cell_length_c 19.3503(8)
_cell_measurement_reflns_used 9472
_cell_measurement_temperature 293(2)
_cell_measurement_theta_max 32.6130
_cell_measurement_theta_min 2.5300
_cell_volume 3490.6(3)
_computing_structure_refinement 'SHELXL-2016/6 (Sheldrick, 2016)'
_diffrn_ambient_temperature 293(2)
_diffrn_measured_fraction_theta_full 0.999
_diffrn_measured_fraction_theta_max 0.999
_diffrn_measurement_device_type 'XtaLAB Mini (ROW)'
_diffrn_radiation_type MoK\a
_diffrn_radiation_wavelength 0.71073
_diffrn_reflns_av_R_equivalents 0.0339
_diffrn_reflns_av_unetI/netI 0.0600
_diffrn_reflns_Laue_measured_fraction_full 0.999
_diffrn_reflns_Laue_measured_fraction_max 0.999
_diffrn_reflns_limit_h_max 10
_diffrn_reflns_limit_h_min -12
_diffrn_reflns_limit_k_max 21
_diffrn_reflns_limit_k_min -21
_diffrn_reflns_limit_l_max 23
_diffrn_reflns_limit_l_min -23
_diffrn_reflns_number 19376
_diffrn_reflns_point_group_measured_fraction_full 0.999
_diffrn_reflns_point_group_measured_fraction_max 0.999
_diffrn_reflns_theta_full 25.009
_diffrn_reflns_theta_max 25.009
_diffrn_reflns_theta_min 2.581
_exptl_absorpt_coefficient_mu 2.398
_exptl_absorpt_correction_T_max 0.787
_exptl_absorpt_correction_T_min 0.715
_exptl_absorpt_correction_type multi-scan
_exptl_crystal_colour YELLOW
_exptl_crystal_density_diffrn 1.745
_exptl_crystal_description PLATE
_exptl_crystal_F_000 1828
_exptl_crystal_size_max 0.15
_exptl_crystal_size_mid 0.12
_exptl_crystal_size_min 0.10
_refine_diff_density_max 1.976
_refine_diff_density_min -1.581
_refine_diff_density_rms 0.122
_refine_ls_extinction_method none
_refine_ls_goodness_of_fit_ref 0.999
_refine_ls_hydrogen_treatment mixed
_refine_ls_matrix_type full
_refine_ls_number_parameters 854
_refine_ls_number_reflns 12281
_refine_ls_number_restraints 0
_refine_ls_restrained_S_all 0.999
_refine_ls_R_factor_all 0.0576
_refine_ls_R_factor_gt 0.0381
_refine_ls_shift/su_max 0.047
_refine_ls_shift/su_mean 0.001
_refine_ls_structure_factor_coef Fsqd
_refine_ls_weighting_details 'w=1/[\s^2^(Fo^2^)+(0.0367P)^2^+4.6291P] where P=(Fo^2^+2Fc^2^)/3'
_refine_ls_weighting_scheme calc
_refine_ls_wR_factor_gt 0.0876
_refine_ls_wR_factor_ref 0.0952
_reflns_Friedel_coverage 0.000
_reflns_number_gt 9429
_reflns_number_total 12281
_reflns_threshold_expression 'I > 2\s(I)'
_cod_data_source_file d0ce01268h2.cif
_cod_data_source_block 1
_cod_database_code 7241333
_shelx_shelxl_version_number 2016/6
_shelx_space_group_comment
;
The symmetry employed for this shelxl refinement is uniquely defined
by the following loop, which should always be used as a source of
symmetry information in preference to the above space-group names.
They are only intended as comments.
;

loop_
_space_group_symop_operation_xyz
'x, y, z'
'-x, -y, -z'

loop_
_atom_site_label
_atom_site_type_symbol
_atom_site_fract_x
_atom_site_fract_y
_atom_site_fract_z
_atom_site_U_iso_or_equiv
_atom_site_adp_type
_atom_site_occupancy
_atom_site_site_symmetry_order
_atom_site_calc_flag
_atom_site_refinement_flags_posn
_atom_site_refinement_flags_adp
_atom_site_refinement_flags_occupancy
_atom_site_disorder_assembly
_atom_site_disorder_group
C1 C 0.5956(6) 0.1515(4) 0.1409(3) 0.0341(14) Uani 1 1 d . . . . .
C2 C 0.5809(6) 0.1659(3) 0.2689(3) 0.0349(14) Uani 1 1 d . . . . .
H2 H 0.620125 0.126052 0.272299 0.042 Uiso 1 1 calc R U . . .
C3 C 0.5588(6) 0.1903(3) 0.2042(3) 0.0318(14) Uani 1 1 d . . . . .
C4 C 0.4859(6) 0.2598(3) 0.3224(3) 0.0357(14) Uani 1 1 d . . . . .
H4 H 0.461558 0.282726 0.362265 0.043 Uiso 1 1 calc R U . . .
C5 C 0.5457(6) 0.1998(3) 0.3283(3) 0.0316(14) Uani 1 1 d . . . . .
C6 C 0.3999(6) 0.3502(3) 0.2550(3) 0.0335(14) Uani 1 1 d . . . . .
C7 C 0.3784(7) 0.4647(4) 0.2127(4) 0.0423(16) Uani 1 1 d . . . . .
H7 H 0.407460 0.502570 0.184931 0.051 Uiso 1 1 calc R U . . .
C8 C 0.5863(7) 0.1012(4) 0.4025(3) 0.0474(18) Uani 1 1 d . . . . .
H8 H 0.577904 0.067252 0.361808 0.057 Uiso 1 1 calc R U . . .
C9 C 0.5703(6) 0.1739(3) 0.3979(3) 0.0314(14) Uani 1 1 d . . . . .
C10 C 0.5013(6) 0.2513(4) 0.1999(3) 0.0379(15) Uani 1 1 d . . . . .
H10 H 0.488757 0.269093 0.157121 0.046 Uiso 1 1 calc R U . . .
C11 C 0.6409(7) 0.1923(4) 0.0869(3) 0.0418(16) Uani 1 1 d . . . . .
H11 H 0.648114 0.244363 0.090049 0.050 Uiso 1 1 calc R U . . .
C12 C 0.6102(6) 0.1958(4) 0.5245(3) 0.0355(14) Uani 1 1 d . . . . .
H12 H 0.616550 0.227731 0.566221 0.043 Uiso 1 1 calc R U . . .
C13 C 0.2983(7) 0.3544(4) 0.2934(4) 0.0445(17) Uani 1 1 d . . . . .
H13 H 0.268197 0.317399 0.321795 0.053 Uiso 1 1 calc R U . . .
C14 C 0.4384(6) 0.4066(3) 0.2140(3) 0.0375(15) Uani 1 1 d . . . . .
H14 H 0.506175 0.405408 0.186846 0.045 Uiso 1 1 calc R U . . .
C15 C 0.6746(7) 0.1550(4) 0.0294(3) 0.0440(17) Uani 1 1 d . . . . .
H15 H 0.702393 0.181743 -0.007000 0.053 Uiso 1 1 calc R U . . .
C16 C 0.6249(7) 0.0391(4) 0.0758(3) 0.0466(17) Uani 1 1 d . . . . .
H16 H 0.620500 -0.012594 0.071732 0.056 Uiso 1 1 calc R U . . .
C17 C 0.5875(7) 0.0738(4) 0.1335(3) 0.0450(17) Uani 1 1 d . . . . .
H17 H 0.556497 0.045088 0.168197 0.054 Uiso 1 1 calc R U . . .
C18 C 0.5830(6) 0.2205(3) 0.4614(3) 0.0364(15) Uani 1 1 d . . . . .
H18 H 0.572888 0.269494 0.461150 0.044 Uiso 1 1 calc R U . . .
C19 C 0.4625(6) 0.2854(3) 0.2591(3) 0.0358(15) Uani 1 1 d . . . . .
C20 C 0.2408(7) 0.4149(4) 0.2895(4) 0.0469(17) Uani 1 1 d . . . . .
H20 H 0.172335 0.417461 0.315942 0.056 Uiso 1 1 calc R U . . .
C21 C 0.6143(7) 0.0799(4) 0.4671(3) 0.0448(17) Uani 1 1 d . . . . .
H21 H 0.624382 0.031114 0.469224 0.054 Uiso 1 1 calc R U . . .
C22 C 0.2339(6) 0.4305(4) 0.7218(3) 0.0394(16) Uani 1 1 d . . . . .
H22 H 0.207840 0.398717 0.755138 0.047 Uiso 1 1 calc R U . . .
C23 C 0.1442(6) 0.6500(3) 0.7181(3) 0.0327(14) Uani 1 1 d . . . . .
H23 H 0.161913 0.638041 0.763085 0.039 Uiso 1 1 calc R U . . .
C24 C 0.0872(6) 0.7099(3) 0.7085(3) 0.0338(14) Uani 1 1 d . . . . .
C25 C 0.0574(6) 0.7549(4) 0.7694(3) 0.0351(14) Uani 1 1 d . . . . .
C26 C 0.0915(6) 0.6856(4) 0.5826(3) 0.0364(15) Uani 1 1 d . . . . .
C27 C 0.1486(7) 0.6271(3) 0.5940(3) 0.0414(16) Uani 1 1 d . . . . .
H27 H 0.170434 0.599474 0.556028 0.050 Uiso 1 1 calc R U . . .
C28 C 0.1745(6) 0.6084(3) 0.6613(3) 0.0348(14) Uani 1 1 d . . . . .
C29 C 0.1930(6) 0.4960(3) 0.7199(3) 0.0360(15) Uani 1 1 d . . . . .
H29 H 0.140311 0.508928 0.752380 0.043 Uiso 1 1 calc R U . . .
C30 C 0.0187(7) 0.7227(4) 0.8279(3) 0.0440(16) Uani 1 1 d . . . . .
H30 H 0.009859 0.671047 0.829584 0.053 Uiso 1 1 calc R U . . .
C31 C 0.0611(6) 0.7264(4) 0.6401(3) 0.0386(15) Uani 1 1 d . . . . .
H31 H 0.022262 0.765845 0.633055 0.046 Uiso 1 1 calc R U . . .
C32 C 0.2304(6) 0.5423(3) 0.6698(3) 0.0374(15) Uani 1 1 d . . . . .
C33 C 0.0429(8) 0.8729(4) 0.8283(4) 0.0547(19) Uani 1 1 d . . . . .
H33 H 0.051122 0.924804 0.828401 0.066 Uiso 1 1 calc R U . . .
C34 C 0.3571(8) 0.4599(4) 0.6310(4) 0.059(2) Uani 1 1 d . . . . .
H34 H 0.416872 0.448117 0.602311 0.071 Uiso 1 1 calc R U . . .
C35 C -0.0065(8) 0.7671(5) 0.8829(4) 0.057(2) Uani 1 1 d . . . . .
H35 H -0.032401 0.744288 0.921743 0.068 Uiso 1 1 calc R U . . .
C36 C 0.3182(8) 0.5252(4) 0.6263(4) 0.054(2) Uani 1 1 d . . . . .
H36 H 0.350313 0.557519 0.594411 0.064 Uiso 1 1 calc R U . . .
C37 C 0.0710(7) 0.8332(4) 0.7714(4) 0.0468(17) Uani 1 1 d . . . . .
H37 H 0.099200 0.857886 0.733993 0.056 Uiso 1 1 calc R U . . .
C38 C 0.0651(7) 0.7042(4) 0.5103(3) 0.0435(17) Uani 1 1 d . . . . .
C39 C 0.0305(8) 0.7926(6) 0.4317(5) 0.070(3) Uani 1 1 d . . . . .
H39 H 0.014939 0.839163 0.424554 0.084 Uiso 1 1 calc R U . . .
C40 C 0.0664(8) 0.6551(5) 0.4514(4) 0.064(2) Uani 1 1 d . . . . .
H40 H 0.076107 0.606696 0.456106 0.076 Uiso 1 1 calc R U . . .
C41 C 0.0469(7) 0.7748(4) 0.4997(4) 0.055(2) Uani 1 1 d . . . . .
H41 H 0.045604 0.810099 0.537813 0.066 Uiso 1 1 calc R U . . .
C42 C 0.0533(8) 0.6772(6) 0.3850(4) 0.071(3) Uani 1 1 d . . . . .
H42 H 0.056124 0.644161 0.345571 0.086 Uiso 1 1 calc R U . . .
C43 C 0.9166(5) 0.4115(3) 0.8945(3) 0.0198(11) Uani 1 1 d . . . . .
C44 C 0.8429(5) 0.4706(3) 0.9157(3) 0.0289(13) Uani 1 1 d . . . . .
H44A H 0.863500 0.486252 0.965634 0.043 Uiso 1 1 calc R U . . .
H44B H 0.747454 0.448286 0.902799 0.043 Uiso 1 1 calc R U . . .
H44C H 0.871583 0.514268 0.892068 0.043 Uiso 1 1 calc R U . . .
C45 C 0.2621(5) 0.1279(3) 0.6804(3) 0.0242(12) Uani 1 1 d . . . . .
C46 C 0.3424(7) 0.1153(3) 0.6212(3) 0.0410(16) Uani 1 1 d . . . . .
H46A H 0.316976 0.061898 0.602594 0.062 Uiso 1 1 calc R U . . .
H46B H 0.436971 0.131929 0.639142 0.062 Uiso 1 1 calc R U . . .
H46C H 0.323691 0.144239 0.584656 0.062 Uiso 1 1 calc R U . . .
C47 C 0.3933(5) 0.3230(3) 0.9806(3) 0.0283(13) Uani 1 1 d . . . . .
C48 C 0.3090(7) 0.3369(4) 1.0379(3) 0.0473(18) Uani 1 1 d . . . . .
H48A H 0.319533 0.305550 1.073627 0.071 Uiso 1 1 calc R U . . .
H48B H 0.215754 0.324079 1.017667 0.071 Uiso 1 1 calc R U . . .
H48C H 0.338858 0.389872 1.058264 0.071 Uiso 1 1 calc R U . . .
C49 C -0.2604(5) 0.0405(3) 0.7651(3) 0.0241(12) Uani 1 1 d . . . . .
C50 C -0.1880(7) -0.0181(3) 0.7455(3) 0.0413(16) Uani 1 1 d . . . . .
H50A H -0.211386 -0.059326 0.772681 0.062 Uiso 1 1 calc R U . . .
H50B H -0.092411 0.005299 0.754919 0.062 Uiso 1 1 calc R U . . .
H50C H -0.214064 -0.037737 0.696396 0.062 Uiso 1 1 calc R U . . .
Dy1 Dy 0.05483(2) 0.23753(2) 0.83204(2) 0.01833(7) Uani 1 1 d . . . . .
Dy2 Dy 0.59800(2) 0.21268(2) 0.82563(2) 0.02047(8) Uani 1 1 d . . . . .
N1 N 0.6678(6) 0.0800(3) 0.0251(3) 0.0460(14) Uani 1 1 d . . . . .
H1 H 0.691438 0.057928 -0.010931 0.055 Uiso 1 1 calc R U . . .
N2 N 0.2797(6) 0.4688(3) 0.2498(3) 0.0427(14) Uani 1 1 d . . . . .
H2A H 0.242274 0.505373 0.248069 0.051 Uiso 1 1 calc R U . . .
N3 N 0.6275(5) 0.1264(3) 0.5265(2) 0.0356(12) Uani 1 1 d . . . . .
H3 H 0.647222 0.111898 0.566216 0.043 Uiso 1 1 calc R U . . .
N4 N 0.3103(6) 0.4130(3) 0.6762(3) 0.0475(15) Uani 1 1 d . . . . .
H4A H 0.330254 0.370229 0.675671 0.057 Uiso 1 1 calc R U . . .
N5 N 0.0040(6) 0.8412(4) 0.8841(3) 0.0569(17) Uani 1 1 d . . . . .
H5 H -0.013566 0.867624 0.919490 0.068 Uiso 1 1 calc R U . . .
N6 N 0.0367(6) 0.7454(5) 0.3783(3) 0.066(2) Uani 1 1 d . . . . .
H6 H 0.029756 0.758814 0.337047 0.079 Uiso 1 1 calc R U . . .
O1 O 0.9662(4) 0.3286(2) 0.78239(19) 0.0251(8) Uani 1 1 d . . . . .
O2 O 0.8862(4) 0.4416(2) 0.75947(19) 0.0267(9) Uani 1 1 d . . . . .
H2B H 0.864951 0.426289 0.717222 0.040 Uiso 1 1 calc R U . . .
O3 O 1.0583(3) 0.44914(19) 0.90723(19) 0.0252(8) Uani 1 1 d . . . . .
H3A H 1.099859 0.418455 0.896050 0.038 Uiso 1 1 calc R U . . .
O4 O 0.9237(4) 0.3636(2) 1.02539(19) 0.0285(9) Uani 1 1 d . . . . .
O5 O 0.9707(4) 0.2830(2) 0.92522(19) 0.0284(9) Uani 1 1 d . . . . .
O6 O 0.7205(3) 0.3261(2) 0.78852(18) 0.0231(8) Uani 1 1 d . . . . .
O7 O 0.7303(4) 0.2929(2) 0.92976(19) 0.0273(9) Uani 1 1 d . . . . .
O8 O 0.4714(4) 0.3779(2) 0.8608(2) 0.0316(9) Uani 1 1 d . . . . .
H8A H 0.455976 0.333181 0.842893 0.047 Uiso 1 1 calc R U . . .
O9 O 0.4128(4) 0.4666(2) 0.9495(2) 0.0374(10) Uani 1 1 d . . . . .
O10 O 0.5331(4) 0.3447(2) 1.0121(2) 0.0384(11) Uani 1 1 d . . . . .
H10A H 0.579892 0.337908 0.982046 0.058 Uiso 1 1 calc R U . . .
O11 O 0.3322(5) 0.1744(3) 1.0083(2) 0.0501(12) Uani 1 1 d . . . . .
O12 O 0.4671(4) 0.2083(2) 0.9127(2) 0.0293(9) Uani 1 1 d . . . . .
O13 O 0.2271(3) 0.35729(19) 0.87797(19) 0.0239(8) Uani 1 1 d . . . . .
O14 O 0.2192(4) 0.1984(2) 0.8947(2) 0.0297(9) Uani 1 1 d . . . . .
O15 O -0.0614(3) 0.1249(2) 0.86752(18) 0.0244(8) Uani 1 1 d . . . . .
O16 O -0.2995(4) 0.1325(2) 0.87244(19) 0.0379(10) Uani 1 1 d . . . . .
O17 O -0.2353(5) 0.0190(3) 0.9054(2) 0.0410(11) Uani 1 1 d . . . . .
H17A H -0.180(7) 0.000(4) 0.889(4) 0.061 Uiso 1 1 d . U . . .
O18 O -0.4029(4) 0.0021(2) 0.7511(2) 0.0350(10) Uani 1 1 d . . . . .
H18A H -0.445256 0.032717 0.761201 0.052 Uiso 1 1 calc R U . . .
O19 O -0.3204(4) 0.1673(2) 0.7295(2) 0.0315(9) Uani 1 1 d . . . . .
O20 O -0.2634(4) 0.0824(2) 0.63398(18) 0.0292(9) Uani 1 1 d . . . . .
O21 O -0.0802(4) 0.1628(2) 0.72840(19) 0.0253(8) Uani 1 1 d . . . . .
O22 O 0.1866(3) 0.2447(2) 0.74628(19) 0.0241(8) Uani 1 1 d . . . . .
O23 O 0.3259(4) 0.2743(2) 0.65075(19) 0.0289(9) Uani 1 1 d . . . . .
O24 O 0.1841(4) 0.0715(2) 0.7982(2) 0.0343(10) Uani 1 1 d . . . . .
H24 H 0.202179 0.115588 0.818232 0.051 Uiso 1 1 calc R U . . .
O25 O 0.1200(4) 0.1046(2) 0.6506(2) 0.0348(10) Uani 1 1 d . . . . .
H25 H 0.097661 0.059234 0.633730 0.052 Uiso 1 1 calc R U . . .
O26 O 0.2517(4) -0.0150(2) 0.7113(2) 0.0357(10) Uani 1 1 d . . . . .
O27 O 0.4306(4) 0.0971(2) 0.7837(2) 0.0270(9) Uani 1 1 d . . . . .
O28 O 0.4326(3) 0.25353(19) 0.76701(19) 0.0245(8) Uani 1 1 d . . . . .
P1 P 0.87941(13) 0.33077(8) 0.94482(7) 0.0200(3) Uani 1 1 d . . . . .
P2 P 0.86657(13) 0.37142(7) 0.80087(7) 0.0177(3) Uani 1 1 d . . . . .
P3 P 0.37008(14) 0.38386(8) 0.91383(8) 0.0243(3) Uani 1 1 d . . . . .
P4 P 0.34911(13) 0.21967(8) 0.94455(7) 0.0219(3) Uani 1 1 d . . . . .
P5 P -0.20949(14) 0.08244(8) 0.85765(7) 0.0213(3) Uani 1 1 d . . . . .
P6 P -0.22867(14) 0.11927(8) 0.71128(7) 0.0198(3) Uani 1 1 d . . . . .
P7 P 0.28889(14) 0.06571(8) 0.74627(8) 0.0226(3) Uani 1 1 d . . . . .
P8 P 0.30446(13) 0.23116(7) 0.71361(7) 0.0179(3) Uani 1 1 d . . . . .

loop_
_atom_site_aniso_label
_atom_site_aniso_U_11
_atom_site_aniso_U_22
_atom_site_aniso_U_33
_atom_site_aniso_U_23
_atom_site_aniso_U_13
_atom_site_aniso_U_12
C1 0.034(4) 0.046(4) 0.027(3) 0.013(3) 0.004(3) 0.017(3)
C2 0.042(4) 0.034(3) 0.033(3) 0.011(3) 0.004(3) 0.017(3)
C3 0.038(4) 0.033(3) 0.027(3) 0.011(3) 0.004(3) 0.013(3)
C4 0.043(4) 0.035(3) 0.034(4) 0.011(3) 0.008(3) 0.018(3)
C5 0.033(3) 0.033(3) 0.030(3) 0.017(3) 0.002(3) 0.008(3)
C6 0.036(4) 0.033(3) 0.032(3) 0.009(3) 0.000(3) 0.012(3)
C7 0.044(4) 0.036(3) 0.048(4) 0.019(3) 0.000(3) 0.012(3)
C8 0.082(5) 0.044(4) 0.024(3) 0.009(3) 0.007(3) 0.029(4)
C9 0.034(4) 0.035(3) 0.029(3) 0.009(3) 0.004(3) 0.017(3)
C10 0.045(4) 0.042(4) 0.031(3) 0.016(3) 0.001(3) 0.016(3)
C11 0.057(5) 0.038(4) 0.032(4) 0.014(3) 0.002(3) 0.016(3)
C12 0.039(4) 0.041(4) 0.028(3) 0.001(3) 0.007(3) 0.015(3)
C13 0.045(4) 0.041(4) 0.056(5) 0.026(3) 0.013(3) 0.018(3)
C14 0.042(4) 0.040(4) 0.034(4) 0.015(3) 0.006(3) 0.016(3)
C15 0.050(4) 0.054(4) 0.026(3) 0.014(3) 0.008(3) 0.009(3)
C16 0.063(5) 0.039(4) 0.039(4) 0.010(3) 0.013(4) 0.014(3)
C17 0.064(5) 0.036(4) 0.036(4) 0.017(3) 0.017(3) 0.008(3)
C18 0.049(4) 0.033(3) 0.031(3) 0.009(3) 0.009(3) 0.017(3)
C19 0.037(4) 0.037(3) 0.039(4) 0.014(3) 0.006(3) 0.017(3)
C20 0.048(4) 0.048(4) 0.054(5) 0.020(4) 0.008(3) 0.025(3)
C21 0.066(5) 0.040(4) 0.033(4) 0.011(3) 0.002(3) 0.023(4)
C22 0.042(4) 0.038(4) 0.043(4) 0.020(3) 0.010(3) 0.011(3)
C23 0.045(4) 0.037(3) 0.020(3) 0.015(3) 0.004(3) 0.013(3)
C24 0.035(4) 0.037(3) 0.033(3) 0.014(3) 0.008(3) 0.011(3)
C25 0.034(4) 0.040(3) 0.034(4) 0.014(3) 0.004(3) 0.014(3)
C26 0.047(4) 0.040(4) 0.030(3) 0.021(3) 0.009(3) 0.018(3)
C27 0.054(4) 0.034(3) 0.039(4) 0.012(3) 0.009(3) 0.012(3)
C28 0.047(4) 0.033(3) 0.031(3) 0.020(3) 0.010(3) 0.015(3)
C29 0.047(4) 0.029(3) 0.038(4) 0.016(3) 0.019(3) 0.010(3)
C30 0.049(4) 0.050(4) 0.037(4) 0.011(3) 0.011(3) 0.017(3)
C31 0.047(4) 0.036(3) 0.038(4) 0.018(3) 0.002(3) 0.017(3)
C32 0.045(4) 0.034(3) 0.035(4) 0.013(3) 0.008(3) 0.011(3)
C33 0.066(5) 0.044(4) 0.057(5) 0.002(4) 0.006(4) 0.024(4)
C34 0.095(6) 0.055(4) 0.054(5) 0.027(4) 0.043(4) 0.044(4)
C35 0.063(5) 0.077(6) 0.042(4) 0.020(4) 0.021(4) 0.028(4)
C36 0.088(6) 0.052(4) 0.040(4) 0.021(4) 0.033(4) 0.038(4)
C37 0.058(5) 0.047(4) 0.045(4) 0.019(4) 0.012(3) 0.024(4)
C38 0.040(4) 0.057(4) 0.035(4) 0.027(3) 0.004(3) 0.010(3)
C39 0.065(6) 0.103(7) 0.054(5) 0.053(5) 0.004(4) 0.031(5)
C40 0.089(6) 0.074(6) 0.033(4) 0.024(4) 0.011(4) 0.025(5)
C41 0.066(5) 0.071(5) 0.044(4) 0.037(4) 0.018(4) 0.033(4)
C42 0.068(6) 0.108(8) 0.030(4) 0.018(5) 0.002(4) 0.011(5)
C43 0.013(3) 0.020(3) 0.023(3) 0.000(2) 0.001(2) 0.001(2)
C44 0.025(3) 0.026(3) 0.035(3) -0.001(3) 0.001(3) 0.009(2)
C45 0.025(3) 0.026(3) 0.023(3) 0.003(2) 0.006(2) 0.009(2)
C46 0.060(5) 0.035(3) 0.034(4) -0.003(3) 0.016(3) 0.022(3)
C47 0.021(3) 0.039(3) 0.026(3) 0.003(3) 0.001(2) 0.012(3)
C48 0.052(5) 0.070(5) 0.027(3) 0.001(3) 0.012(3) 0.029(4)
C49 0.026(3) 0.017(3) 0.028(3) 0.003(2) 0.003(2) 0.003(2)
C50 0.059(5) 0.033(3) 0.038(4) 0.011(3) 0.005(3) 0.022(3)
Dy1 0.01750(14) 0.02117(13) 0.01789(14) 0.00562(11) 0.00227(10) 0.00714(10)
Dy2 0.01620(14) 0.02426(14) 0.02132(14) 0.00527(11) 0.00267(10) 0.00556(11)
N1 0.055(4) 0.053(4) 0.030(3) 0.003(3) 0.010(3) 0.014(3)
N2 0.053(4) 0.031(3) 0.049(4) 0.011(3) 0.001(3) 0.021(3)
N3 0.052(3) 0.044(3) 0.017(3) 0.012(2) 0.008(2) 0.022(3)
N4 0.067(4) 0.035(3) 0.053(4) 0.021(3) 0.020(3) 0.026(3)
N5 0.067(4) 0.064(4) 0.049(4) 0.004(3) 0.018(3) 0.032(4)
N6 0.053(4) 0.109(6) 0.031(4) 0.042(4) -0.004(3) 0.005(4)
O1 0.030(2) 0.028(2) 0.023(2) 0.0056(17) 0.0054(16) 0.0167(17)
O2 0.031(2) 0.026(2) 0.025(2) 0.0101(17) 0.0048(17) 0.0077(17)
O3 0.020(2) 0.0225(19) 0.031(2) 0.0005(17) 0.0000(16) 0.0044(16)
O4 0.029(2) 0.035(2) 0.018(2) -0.0024(17) -0.0014(16) 0.0081(18)
O5 0.039(2) 0.030(2) 0.023(2) 0.0128(17) 0.0110(18) 0.0144(18)
O6 0.023(2) 0.0248(19) 0.0192(19) 0.0050(16) 0.0014(16) 0.0022(16)
O7 0.023(2) 0.030(2) 0.025(2) 0.0054(18) 0.0051(17) 0.0003(17)
O8 0.025(2) 0.029(2) 0.038(2) 0.0005(19) 0.0077(18) 0.0044(17)
O9 0.035(3) 0.028(2) 0.044(3) -0.012(2) -0.004(2) 0.0103(19)
O10 0.027(2) 0.051(3) 0.035(2) -0.008(2) -0.0068(18) 0.017(2)
O11 0.054(3) 0.073(3) 0.042(3) 0.037(3) 0.017(2) 0.035(3)
O12 0.021(2) 0.033(2) 0.036(2) 0.0056(19) 0.0101(17) 0.0102(17)
O13 0.022(2) 0.0229(19) 0.026(2) 0.0019(17) 0.0012(16) 0.0071(16)
O14 0.021(2) 0.025(2) 0.044(2) 0.0077(19) -0.0011(18) 0.0090(17)
O15 0.022(2) 0.026(2) 0.022(2) 0.0059(17) -0.0007(16) 0.0016(16)
O16 0.043(3) 0.058(3) 0.019(2) -0.003(2) 0.0006(18) 0.031(2)
O17 0.050(3) 0.038(3) 0.034(3) 0.018(2) 0.008(2) 0.007(2)
O18 0.033(2) 0.029(2) 0.039(2) 0.0056(19) 0.0021(19) 0.0033(19)
O19 0.038(2) 0.032(2) 0.031(2) 0.0099(19) 0.0126(19) 0.0170(19)
O20 0.034(2) 0.037(2) 0.0159(19) 0.0011(17) -0.0028(17) 0.0122(19)
O21 0.025(2) 0.0258(19) 0.023(2) 0.0080(17) 0.0043(16) 0.0029(17)
O22 0.024(2) 0.0244(19) 0.026(2) 0.0041(17) 0.0087(16) 0.0087(16)
O23 0.037(2) 0.030(2) 0.027(2) 0.0139(18) 0.0124(18) 0.0155(18)
O24 0.024(2) 0.038(2) 0.040(2) 0.007(2) 0.0057(19) 0.0060(18)
O25 0.031(2) 0.026(2) 0.041(2) -0.0024(19) -0.0107(19) 0.0056(18)
O26 0.038(3) 0.023(2) 0.044(3) 0.0030(19) 0.001(2) 0.0093(18)
O27 0.021(2) 0.0216(19) 0.037(2) 0.0084(18) -0.0007(17) 0.0054(16)
O28 0.022(2) 0.0202(18) 0.032(2) 0.0011(17) 0.0017(17) 0.0091(16)
P1 0.0196(7) 0.0240(7) 0.0157(7) 0.0023(6) 0.0030(6) 0.0049(6)
P2 0.0179(7) 0.0175(6) 0.0183(7) 0.0044(6) 0.0010(5) 0.0061(6)
P3 0.0183(8) 0.0264(7) 0.0254(8) -0.0019(6) -0.0016(6) 0.0056(6)
P4 0.0148(7) 0.0348(8) 0.0189(7) 0.0108(6) 0.0041(6) 0.0083(6)
P5 0.0238(8) 0.0210(7) 0.0204(7) 0.0074(6) 0.0035(6) 0.0067(6)
P6 0.0227(8) 0.0212(7) 0.0163(7) 0.0045(6) 0.0026(6) 0.0069(6)
P7 0.0175(7) 0.0200(7) 0.0286(8) 0.0046(6) -0.0002(6) 0.0037(6)
P8 0.0173(7) 0.0209(7) 0.0173(7) 0.0054(6) 0.0036(5) 0.0071(6)

loop_
_atom_type_symbol
_atom_type_description
_atom_type_scat_dispersion_real
_atom_type_scat_dispersion_imag
_atom_type_scat_source
C C 0.0033 0.0016 'International Tables Vol C Tables 4.2.6.8 and 6.1.1.4'
H H 0.0000 0.0000 'International Tables Vol C Tables 4.2.6.8 and 6.1.1.4'
N N 0.0061 0.0033 'International Tables Vol C Tables 4.2.6.8 and 6.1.1.4'
O O 0.0106 0.0060 'International Tables Vol C Tables 4.2.6.8 and 6.1.1.4'
P P 0.1023 0.0942 'International Tables Vol C Tables 4.2.6.8 and 6.1.1.4'
Dy Dy -0.1892 4.4098 'International Tables Vol C Tables 4.2.6.8 and 6.1.1.4'

loop_
_geom_angle_atom_site_label_1
_geom_angle_atom_site_label_2
_geom_angle_atom_site_label_3
_geom_angle
_geom_angle_site_symmetry_1
_geom_angle_site_symmetry_3
_geom_angle_publ_flag
C17 C1 C11 117.7(6) . . ?
C17 C1 C3 121.4(6) . . ?
C11 C1 C3 120.9(6) . . ?
C5 C2 C3 121.2(5) . . ?
C2 C3 C10 118.9(6) . . ?
C2 C3 C1 119.7(5) . . ?
C10 C3 C1 121.3(5) . . ?
C19 C4 C5 121.5(6) . . ?
C2 C5 C4 118.8(5) . . ?
C2 C5 C9 121.1(5) . . ?
C4 C5 C9 120.0(6) . . ?
C13 C6 C14 117.0(6) . . ?
C13 C6 C19 119.6(6) . . ?
C14 C6 C19 123.4(6) . . ?
N2 C7 C14 122.0(6) . . ?
C21 C8 C9 120.0(6) . . ?
C18 C9 C8 116.1(6) . . ?
C18 C9 C5 122.9(5) . . ?
C8 C9 C5 121.0(5) . . ?
C19 C10 C3 120.8(6) . . ?
C15 C11 C1 119.6(6) . . ?
N3 C12 C18 120.7(6) . . ?
C6 C13 C20 119.3(6) . . ?
C7 C14 C6 121.0(6) . . ?
N1 C15 C11 120.7(6) . . ?
N1 C16 C17 119.9(6) . . ?
C16 C17 C1 120.7(6) . . ?
C9 C18 C12 121.3(6) . . ?
C4 C19 C10 118.7(5) . . ?
C4 C19 C6 120.1(6) . . ?
C10 C19 C6 121.2(6) . . ?
N2 C20 C13 122.7(7) . . ?
N3 C21 C8 122.2(6) . . ?
N4 C22 C29 119.9(6) . . ?
C28 C23 C24 120.6(5) . . ?
C31 C24 C23 118.4(6) . . ?
C31 C24 C25 121.3(5) . . ?
C23 C24 C25 120.3(5) . . ?
C30 C25 C37 116.7(6) . . ?
C30 C25 C24 122.1(6) . . ?
C37 C25 C24 121.2(6) . . ?
C31 C26 C27 118.2(6) . . ?
C31 C26 C38 121.5(6) . . ?
C27 C26 C38 120.3(6) . . ?
C28 C27 C26 121.5(6) . . ?
C27 C28 C23 119.5(5) . . ?
C27 C28 C32 118.9(6) . . ?
C23 C28 C32 121.6(5) . . ?
C22 C29 C32 119.7(6) . . ?
C25 C30 C35 119.7(7) . . ?
C24 C31 C26 121.9(5) . . ?
C36 C32 C29 118.8(6) . . ?
C36 C32 C28 120.6(6) . . ?
C29 C32 C28 120.6(6) . . ?
N5 C33 C37 123.1(7) . . ?
N4 C34 C36 120.7(7) . . ?
N5 C35 C30 123.5(7) . . ?
C32 C36 C34 118.9(7) . . ?
C33 C37 C25 119.7(7) . . ?
C40 C38 C41 117.0(6) . . ?
C40 C38 C26 122.2(6) . . ?
C41 C38 C26 120.7(7) . . ?
N6 C39 C41 121.1(8) . . ?
C38 C40 C42 120.6(8) . . ?
C38 C41 C39 119.6(8) . . ?
N6 C42 C40 119.7(9) . . ?
O3 C43 C44 107.8(4) . . ?
O3 C43 P2 109.1(3) . . ?
C44 C43 P2 111.4(4) . . ?
O3 C43 P1 109.7(3) . . ?
C44 C43 P1 111.6(4) . . ?
P2 C43 P1 107.1(3) . . ?
O25 C45 C46 107.7(5) . . ?
O25 C45 P7 108.6(3) . . ?
C46 C45 P7 108.5(4) . . ?
O25 C45 P8 106.3(3) . . ?
C46 C45 P8 109.7(4) . . ?
P7 C45 P8 115.8(3) . . ?
O10 C47 C48 108.2(5) . . ?
O10 C47 P3 109.7(4) . . ?
C48 C47 P3 107.9(4) . . ?
O10 C47 P4 106.6(3) . . ?
C48 C47 P4 111.1(4) . . ?
P3 C47 P4 113.3(3) . . ?
O18 C49 C50 107.2(4) . . ?
O18 C49 P5 110.7(4) . . ?
C50 C49 P5 111.3(4) . . ?
O18 C49 P6 107.3(3) . . ?
C50 C49 P6 112.3(4) . . ?
P5 C49 P6 108.0(3) . . ?
O5 Dy1 O22 155.88(13) 1_455 . ?
O5 Dy1 O14 97.14(14) 1_455 . ?
O22 Dy1 O14 85.32(13) . . ?
O5 Dy1 O15 78.71(13) 1_455 . ?
O22 Dy1 O15 124.84(13) . . ?
O14 Dy1 O15 75.82(13) . . ?
O5 Dy1 O1 80.21(12) 1_455 1_455 ?
O22 Dy1 O1 87.12(12) . 1_455 ?
O14 Dy1 O1 153.97(13) . 1_455 ?
O15 Dy1 O1 128.06(13) . 1_455 ?
O5 Dy1 O21 123.98(13) 1_455 . ?
O22 Dy1 O21 72.62(13) . . ?
O14 Dy1 O21 122.12(13) . . ?
O15 Dy1 O21 74.94(12) . . ?
O1 Dy1 O21 78.79(12) 1_455 . ?
O5 Dy1 O13 77.59(13) 1_455 . ?
O22 Dy1 O13 79.66(12) . . ?
O14 Dy1 O13 76.76(12) . . ?
O15 Dy1 O13 140.87(12) . . ?
O1 Dy1 O13 77.39(12) 1_455 . ?
O21 Dy1 O13 144.06(12) . . ?
O16 Dy2 O28 159.04(14) 1_655 . ?
O16 Dy2 O12 91.17(14) 1_655 . ?
O28 Dy2 O12 83.26(13) . . ?
O16 Dy2 O19 79.62(13) 1_655 1_655 ?
O28 Dy2 O19 97.88(13) . 1_655 ?
O12 Dy2 O19 157.17(14) . 1_655 ?
O16 Dy2 O27 81.36(14) 1_655 . ?
O28 Dy2 O27 77.77(12) . . ?
O12 Dy2 O27 79.72(13) . . ?
O19 Dy2 O27 78.27(14) 1_655 . ?
O16 Dy2 O6 121.84(14) 1_655 . ?
O28 Dy2 O6 77.14(12) . . ?
O12 Dy2 O6 124.84(13) . . ?
O19 Dy2 O6 77.22(13) 1_655 . ?
O27 Dy2 O6 141.84(12) . . ?
O16 Dy2 O7 78.78(13) 1_655 . ?
O28 Dy2 O7 117.89(12) . . ?
O12 Dy2 O7 71.21(13) . . ?
O19 Dy2 O7 126.22(13) 1_655 . ?
O27 Dy2 O7 144.14(13) . . ?
O6 Dy2 O7 73.76(12) . . ?
C15 N1 C16 121.3(6) . . ?
C20 N2 C7 118.0(5) . . ?
C12 N3 C21 119.7(5) . . ?
C34 N4 C22 121.6(6) . . ?
C35 N5 C33 117.3(6) . . ?
C39 N6 C42 122.0(7) . . ?
P2 O1 Dy1 135.1(2) . 1_655 ?
P1 O5 Dy1 142.0(2) . 1_655 ?
P2 O6 Dy2 134.2(2) . . ?
P1 O7 Dy2 129.3(2) . . ?
P4 O12 Dy2 153.9(2) . . ?
P3 O13 Dy1 139.0(2) . . ?
P4 O14 Dy1 148.2(2) . . ?
P5 O15 Dy1 132.3(2) . . ?
P5 O16 Dy2 143.1(2) . 1_455 ?
P6 O19 Dy2 139.6(2) . 1_455 ?
P6 O21 Dy1 132.7(2) . . ?
P8 O22 Dy1 153.1(2) . . ?
P7 O27 Dy2 142.2(2) . . ?
P8 O28 Dy2 146.3(2) . . ?
O7 P1 O5 117.2(2) . . ?
O7 P1 O4 110.4(2) . . ?
O5 P1 O4 107.2(2) . . ?
O7 P1 C43 107.9(2) . . ?
O5 P1 C43 105.7(2) . . ?
O4 P1 C43 108.0(2) . . ?
O6 P2 O1 116.5(2) . . ?
O6 P2 O2 109.8(2) . . ?
O1 P2 O2 108.1(2) . . ?
O6 P2 C43 109.3(2) . . ?
O1 P2 C43 106.5(2) . . ?
O2 P2 C43 106.2(2) . . ?
O13 P3 O9 113.9(2) . . ?
O13 P3 O8 111.5(2) . . ?
O9 P3 O8 106.3(2) . . ?
O13 P3 C47 109.2(2) . . ?
O9 P3 C47 108.1(3) . . ?
O8 P3 C47 107.6(2) . . ?
O12 P4 O14 114.9(2) . . ?
O12 P4 O11 109.0(2) . . ?
O14 P4 O11 110.2(2) . . ?
O12 P4 C47 106.2(2) . . ?
O14 P4 C47 109.4(2) . . ?
O11 P4 C47 106.8(3) . . ?
O16 P5 O15 114.1(2) . . ?
O16 P5 O17 108.0(3) . . ?
O15 P5 O17 110.6(2) . . ?
O16 P5 C49 106.0(2) . . ?
O15 P5 C49 107.7(2) . . ?
O17 P5 C49 110.4(2) . . ?
O19 P6 O21 113.3(2) . . ?
O19 P6 O20 111.4(2) . . ?
O21 P6 O20 110.4(2) . . ?
O19 P6 C49 106.5(2) . . ?
O21 P6 C49 107.9(2) . . ?
O20 P6 C49 107.0(2) . . ?
O26 P7 O27 115.8(2) . . ?
O26 P7 O24 107.4(2) . . ?
O27 P7 O24 110.8(2) . . ?
O26 P7 C45 109.2(2) . . ?
O27 P7 C45 108.0(2) . . ?
O24 P7 C45 105.1(2) . . ?
O22 P8 O28 111.5(2) . . ?
O22 P8 O23 110.7(2) . . ?
O28 P8 O23 110.5(2) . . ?
O22 P8 C45 107.4(2) . . ?
O28 P8 C45 109.2(2) . . ?
O23 P8 C45 107.4(2) . . ?

loop_
_geom_bond_atom_site_label_1
_geom_bond_atom_site_label_2
_geom_bond_distance
_geom_bond_site_symmetry_2
_geom_bond_publ_flag
C1 C17 1.393(8) . ?
C1 C11 1.403(8) . ?
C1 C3 1.487(8) . ?
C2 C5 1.378(8) . ?
C2 C3 1.390(8) . ?
C3 C10 1.403(8) . ?
C4 C19 1.377(8) . ?
C4 C5 1.406(8) . ?
C5 C9 1.493(8) . ?
C6 C13 1.374(9) . ?
C6 C14 1.373(8) . ?
C6 C19 1.499(8) . ?
C7 N2 1.332(8) . ?
C7 C14 1.368(8) . ?
C8 C21 1.371(8) . ?
C8 C9 1.393(8) . ?
C9 C18 1.391(8) . ?
C10 C19 1.396(9) . ?
C11 C15 1.370(9) . ?
C12 N3 1.332(7) . ?
C12 C18 1.371(8) . ?
C13 C20 1.395(8) . ?
C15 N1 1.348(8) . ?
C16 N1 1.343(8) . ?
C16 C17 1.371(9) . ?
C20 N2 1.322(8) . ?
C21 N3 1.327(8) . ?
C22 N4 1.322(8) . ?
C22 C29 1.375(8) . ?
C23 C28 1.383(8) . ?
C23 C24 1.395(8) . ?
C24 C31 1.402(8) . ?
C24 C25 1.473(8) . ?
C25 C30 1.383(8) . ?
C25 C37 1.398(9) . ?
C26 C31 1.387(9) . ?
C26 C27 1.380(8) . ?
C26 C38 1.487(8) . ?
C27 C28 1.397(8) . ?
C28 C32 1.490(8) . ?
C29 C32 1.379(8) . ?
C30 C35 1.361(9) . ?
C32 C36 1.381(9) . ?
C33 N5 1.333(9) . ?
C33 C37 1.357(9) . ?
C34 N4 1.333(8) . ?
C34 C36 1.366(9) . ?
C35 N5 1.329(9) . ?
C38 C40 1.376(10) . ?
C38 C41 1.388(9) . ?
C39 N6 1.292(11) . ?
C39 C41 1.392(10) . ?
C40 C42 1.391(10) . ?
C42 N6 1.323(11) . ?
C43 O3 1.432(6) . ?
C43 C44 1.529(7) . ?
C43 P2 1.841(5) . ?
C43 P1 1.836(5) . ?
C45 O25 1.456(6) . ?
C45 C46 1.525(7) . ?
C45 P7 1.842(5) . ?
C45 P8 1.847(5) . ?
C47 O10 1.443(6) . ?
C47 C48 1.530(8) . ?
C47 P3 1.829(6) . ?
C47 P4 1.859(6) . ?
C49 O18 1.442(6) . ?
C49 C50 1.504(7) . ?
C49 P5 1.831(6) . ?
C49 P6 1.850(5) . ?
Dy1 O5 2.265(4) 1_455 ?
Dy1 O22 2.262(3) . ?
Dy1 O14 2.295(3) . ?
Dy1 O15 2.314(4) . ?
Dy1 O1 2.347(3) 1_455 ?
Dy1 O21 2.370(4) . ?
Dy1 O13 2.438(4) . ?
Dy2 O16 2.236(4) 1_655 ?
Dy2 O28 2.284(3) . ?
Dy2 O12 2.279(4) . ?
Dy2 O19 2.296(4) 1_655 ?
Dy2 O27 2.350(4) . ?
Dy2 O6 2.361(3) . ?
Dy2 O7 2.403(4) . ?
O1 P2 1.505(3) . ?
O2 P2 1.566(4) . ?
O4 P1 1.579(4) . ?
O5 P1 1.503(4) . ?
O6 P2 1.503(4) . ?
O7 P1 1.502(4) . ?
O8 P3 1.567(4) . ?
O9 P3 1.522(4) . ?
O11 P4 1.559(4) . ?
O12 P4 1.485(4) . ?
O13 P3 1.496(4) . ?
O14 P4 1.500(4) . ?
O15 P5 1.510(4) . ?
O16 P5 1.502(4) . ?
O17 P5 1.549(4) . ?
O19 P6 1.503(4) . ?
O20 P6 1.534(4) . ?
O21 P6 1.518(4) . ?
O22 P8 1.506(4) . ?
O23 P8 1.526(4) . ?
O24 P7 1.580(4) . ?
O26 P7 1.486(4) . ?
O27 P7 1.499(4) . ?
O28 P8 1.522(4) . ?

loop_
_geom_hbond_atom_site_label_D
_geom_hbond_atom_site_label_H
_geom_hbond_atom_site_label_A
_geom_hbond_distance_DH
_geom_hbond_distance_HA
_geom_hbond_distance_DA
_geom_hbond_angle_DHA
_geom_hbond_site_symmetry_A
C7 H7 O8 0.93 2.52 3.430(7) 164.8 2_666
C8 H8 O26 0.93 2.69 3.419(8) 135.8 2_656
C15 H15 O7 0.93 2.45 3.309(8) 152.8 1_554
C15 H15 O16 0.93 2.40 3.073(7) 128.7 1_654
C17 H17 O18 0.93 2.42 3.291(8) 155.6 2_556
C22 H22 O1 0.93 2.64 3.326(7) 131.0 1_455
C22 H22 O13 0.93 2.57 3.435(7) 154.2 .
C37 H37 O26 0.93 2.56 3.323(8) 139.7 1_565
C39 H39 O25 0.93 2.40 3.186(8) 142.2 2_566
C42 H42 O1 0.93 2.57 3.211(8) 126.1 2_666
C42 H42 O2 0.93 2.65 3.572(10) 169.3 2_666
C44 H44A O3 0.96 2.55 3.503(7) 169.7 2_767
C50 H50C O20 0.96 2.75 3.144(7) 105.2 .
N1 H1 O17 0.86 2.01 2.862(7) 172.7 1_654
N2 H2A O2 0.86 1.85 2.680(6) 162.0 2_666
N3 H3 O20 0.86 1.74 2.562(6) 160.3 1_655
N4 H4A O23 0.86 1.76 2.583(6) 160.5 .
N6 H6 O1 0.86 2.68 3.249(8) 125.1 2_666
N6 H6 O21 0.86 2.02 2.800(7) 150.4 2_566
N6 H6 O22 0.86 2.60 3.204(7) 128.7 2_566
O3 H3A O13 0.82 1.98 2.794(5) 170.4 1_655
O8 H8A O28 0.82 1.90 2.664(5) 154.5 .
O10 H10A O7 0.82 2.24 3.015(5) 158.2 .
O18 H18A O27 0.82 2.02 2.831(5) 173.1 1_455
O24 H24 O14 0.82 1.96 2.734(6) 157.6 .
